data_4072284
loop_
_publ_author_name
'Wallenhorst, Carolin'
'Kehr, Gerald'
'Fr\"ohlich, Roland'
'Erker, Gerhard'

_publ_section_title
;
 Unsymmetrical Bis(iminoethyl)pyridine Metal Complexes with a Pendant
 Alkenyl Substituent. Part B: Internal Olefin Coordination to
 Ruthenium&#x2020;
;
_journal_issue 24
_journal_name_full Organometallics
_journal_page_first 6557
_journal_paper_doi 10.1021/om800727q
_journal_volume 27
_journal_year 2008
_chemical_formula_sum 'C43 H48 Cl4 N3 P Ru'
_chemical_formula_weight 880.68
_chemical_name_systematic
; 
 ? 
;
_space_group_IT_number 14
_symmetry_cell_setting monoclinic
_symmetry_space_group_name_Hall '-P 2yn'
_symmetry_space_group_name_H-M 'P 1 21/n 1'
_atom_sites_solution_hydrogens geom
_atom_sites_solution_primary direct
_atom_sites_solution_secondary difmap
_audit_creation_method SHELXL-97
_cell_angle_alpha 90.00
_cell_angle_beta 93.24(1)
_cell_angle_gamma 90.00
_cell_formula_units_Z 4
_cell_length_a 9.688(1)
_cell_length_b 11.853(1)
_cell_length_c 36.224(1)
_cell_measurement_reflns_used 9965
_cell_measurement_temperature 198(2)
_cell_measurement_theta_max 27.88
_cell_measurement_theta_min 0.41
_cell_volume 4153.0(6)
_computing_cell_refinement 'Collect (Nonius B.V., 1998)'
_computing_data_collection 'Collect (Nonius B.V., 1998)'
_computing_data_reduction 'Denzo-SMN (Otwinowski & Minor, 1997)'
_computing_molecular_graphics 'XP (BrukerAXS, 2000)'
_computing_publication_material 'SHELXL-97 (Sheldrick, 1997)'
_computing_structure_refinement 'SHELXL-97 (Sheldrick, 1997)'
_computing_structure_solution 'SHELXS-97 (Sheldrick, 1990)'
_diffrn_ambient_temperature 198(2)
_diffrn_measured_fraction_theta_full 0.978
_diffrn_measured_fraction_theta_max 0.978
_diffrn_measurement_device_type 'Nonius KappaCCD'
_diffrn_measurement_method '\w and  \f scans'
_diffrn_radiation_monochromator graphite
_diffrn_radiation_source 'rotating anode Nonius FR591'
_diffrn_radiation_type MoK\a
_diffrn_radiation_wavelength 0.71073
_diffrn_reflns_av_R_equivalents 0.051
_diffrn_reflns_av_sigmaI/netI 0.0344
_diffrn_reflns_limit_h_max 12
_diffrn_reflns_limit_h_min -11
_diffrn_reflns_limit_k_max 15
_diffrn_reflns_limit_k_min -15
_diffrn_reflns_limit_l_max 47
_diffrn_reflns_limit_l_min -47
_diffrn_reflns_number 42153
_diffrn_reflns_theta_full 28.23
_diffrn_reflns_theta_max 28.23
_diffrn_reflns_theta_min 1.13
_exptl_absorpt_coefficient_mu 0.707
_exptl_absorpt_correction_T_max 0.9791
_exptl_absorpt_correction_T_min 0.7898
_exptl_absorpt_correction_type multi-scan
_exptl_absorpt_process_details 'Denzo (Otwinowski, Borek, Majewski & Minor, 2003)'
_exptl_crystal_colour red
_exptl_crystal_density_diffrn 1.409
_exptl_crystal_density_method 'not measured'
_exptl_crystal_description plate
_exptl_crystal_F_000 1816
_exptl_crystal_size_max 0.35
_exptl_crystal_size_mid 0.35
_exptl_crystal_size_min 0.03
_refine_diff_density_max 2.304
_refine_diff_density_min -0.820
_refine_diff_density_rms 0.180
_refine_ls_extinction_method none
_refine_ls_goodness_of_fit_ref 1.030
_refine_ls_hydrogen_treatment riding
_refine_ls_matrix_type full
_refine_ls_number_parameters 491
_refine_ls_number_reflns 10013
_refine_ls_number_restraints 31
_refine_ls_restrained_S_all 1.066
_refine_ls_R_factor_all 0.0620
_refine_ls_R_factor_gt 0.0456
_refine_ls_shift/su_max 0.001
_refine_ls_shift/su_mean 0.000
_refine_ls_structure_factor_coef Fsqd
_refine_ls_weighting_details 'calc w=1/[\s^2^(Fo^2^)+(0.0763P)^2^+6.3563P] where P=(Fo^2^+2Fc^2^)/3'
_refine_ls_weighting_scheme calc
_refine_ls_wR_factor_gt 0.1225
_refine_ls_wR_factor_ref 0.1353
_reflns_number_gt 8176
_reflns_number_total 10013
_reflns_threshold_expression >2sigma(I)
_cod_data_source_file om800727q_si_001.cif
_cod_data_source_block erk3569
_cod_original_sg_symbol_H-M P21/n
_cod_database_code 4072284

loop_
_symmetry_equiv_pos_as_xyz
'x, y, z'
'-x+1/2, y+1/2, -z+1/2'
'-x, -y, -z'
'x-1/2, -y-1/2, z-1/2'

loop_
_atom_site_label
_atom_site_type_symbol
_atom_site_fract_x
_atom_site_fract_y
_atom_site_fract_z
_atom_site_U_iso_or_equiv
_atom_site_adp_type
_atom_site_occupancy
_atom_site_symmetry_multiplicity
_atom_site_calc_flag
_atom_site_refinement_flags
_atom_site_disorder_assembly
_atom_site_disorder_group
Ru Ru -0.76567(2) 0.143557(19) 0.147117(7) 0.01937(8) Uani 1 1 d . . .
Cl1 Cl -1.00357(8) 0.08914(7) 0.12873(2) 0.03163(18) Uani 1 1 d . . .
Cl2 Cl -0.72156(9) -0.05438(6) 0.16472(2) 0.03078(18) Uani 1 1 d . . .
N1 N -0.5804(3) 0.1633(2) 0.16829(8) 0.0228(5) Uani 1 1 d . . .
C2 C -0.4720(3) 0.1307(3) 0.14827(10) 0.0286(7) Uani 1 1 d . . .
C3 C -0.3392(4) 0.1263(3) 0.16510(12) 0.0372(8) Uani 1 1 d . . .
H3 H -0.2630 0.1049 0.1513 0.045 Uiso 1 1 d R . .
C4 C -0.3191(4) 0.1539(3) 0.20210(12) 0.0400(9) Uani 1 1 d . . .
H4 H -0.2283 0.1536 0.2135 0.048 Uiso 1 1 d R . .
C5 C -0.4310(4) 0.1824(3) 0.22276(11) 0.0343(8) Uani 1 1 d . . .
H5 H -0.4178 0.2001 0.2483 0.041 Uiso 1 1 d R . .
C6 C -0.5627(3) 0.1835(3) 0.20518(9) 0.0251(6) Uani 1 1 d . . .
C7 C -0.5125(3) 0.1035(3) 0.10975(10) 0.0315(7) Uani 1 1 d . . .
C8 C -0.4029(4) 0.0564(4) 0.08574(12) 0.0499(11) Uani 1 1 d . . .
H8A H -0.3804 -0.0210 0.0934 0.075 Uiso 1 1 d R . .
H8B H -0.3196 0.1033 0.0885 0.075 Uiso 1 1 d R . .
H8C H -0.4377 0.0567 0.0598 0.075 Uiso 1 1 d R . .
N9 N -0.6414(3) 0.1173(2) 0.09925(8) 0.0276(6) Uani 1 1 d . . .
C10 C -0.6814(4) 0.1038(3) 0.05995(10) 0.0338(8) Uani 1 1 d . . .
C11 C -0.7284(4) -0.0004(4) 0.04666(11) 0.0414(9) Uani 1 1 d . . .
C12 C -0.7748(5) -0.0074(4) 0.00960(12) 0.0533(11) Uani 1 1 d . . .
H12 H -0.8098 -0.0772 0.0002 0.064 Uiso 1 1 d R . .
C13 C -0.7715(5) 0.0833(5) -0.01373(12) 0.0556(12) Uani 1 1 d . . .
H13 H -0.8060 0.0767 -0.0387 0.067 Uiso 1 1 d R . .
C14 C -0.7189(5) 0.1838(4) -0.00053(11) 0.0503(11) Uani 1 1 d . . .
H14 H -0.7135 0.2457 -0.0170 0.060 Uiso 1 1 d R . .
C15 C -0.6725(4) 0.1976(4) 0.03623(10) 0.0392(9) Uani 1 1 d . . .
C16 C -0.7245(5) -0.1071(4) 0.07014(12) 0.0478(10) Uani 1 1 d . . .
H16 H -0.6848 -0.0872 0.0954 0.057 Uiso 1 1 d R . .
C17 C -0.6305(7) -0.1965(5) 0.05362(17) 0.0732(16) Uani 1 1 d . . .
H17A H -0.6242 -0.2625 0.0699 0.110 Uiso 1 1 d R . .
H17B H -0.5381 -0.1646 0.0513 0.110 Uiso 1 1 d R . .
H17C H -0.6693 -0.2192 0.0292 0.110 Uiso 1 1 d R . .
C18 C -0.8695(6) -0.1551(4) 0.07388(16) 0.0632(14) Uani 1 1 d . . .
H18A H -0.9268 -0.0997 0.0860 0.095 Uiso 1 1 d R . .
H18B H -0.8625 -0.2240 0.0888 0.095 Uiso 1 1 d R . .
H18C H -0.9117 -0.1729 0.0493 0.095 Uiso 1 1 d R . .
C19 C -0.6157(4) 0.3107(4) 0.04937(11) 0.0432(9) Uani 1 1 d . . .
H19 H -0.6367 0.3178 0.0760 0.052 Uiso 1 1 d R . .
C20 C -0.6807(5) 0.4124(4) 0.02939(14) 0.0572(12) Uani 1 1 d . . .
H20A H -0.6506 0.4817 0.0422 0.086 Uiso 1 1 d R . .
H20B H -0.7816 0.4063 0.0293 0.086 Uiso 1 1 d R . .
H20C H -0.6522 0.4145 0.0039 0.086 Uiso 1 1 d R . .
C21 C -0.4588(5) 0.3188(5) 0.04748(16) 0.0632(13) Uani 1 1 d . . .
H21A H -0.4322 0.3004 0.0225 0.095 Uiso 1 1 d R . .
H21B H -0.4144 0.2658 0.0652 0.095 Uiso 1 1 d R . .
H21C H -0.4290 0.3958 0.0538 0.095 Uiso 1 1 d R . .
C22 C -0.6936(3) 0.1883(3) 0.22349(9) 0.0254(6) Uani 1 1 d . . .
C23 C -0.6955(4) 0.2106(3) 0.26418(10) 0.0349(8) Uani 1 1 d . . .
H23A H -0.7597 0.2724 0.2685 0.052 Uiso 1 1 d R . .
H23B H -0.6023 0.2315 0.2737 0.052 Uiso 1 1 d R . .
H23C H -0.7253 0.1425 0.2769 0.052 Uiso 1 1 d R . .
N24 N -0.8022(3) 0.1663(2) 0.20179(7) 0.0225(5) Uani 1 1 d . . .
C25 C -0.9375(3) 0.1504(3) 0.21806(10) 0.0276(7) Uani 1 1 d . . .
H25A H -1.0126 0.1686 0.1993 0.033 Uiso 1 1 d R . .
H25B H -0.9451 0.2026 0.2392 0.033 Uiso 1 1 d R . .
C26 C -0.9539(3) 0.0321(3) 0.23095(10) 0.0320(7) Uani 1 1 d . . .
H26 H -0.9311 -0.0272 0.2148 0.038 Uiso 1 1 d R . .
C27 C -0.9978(4) 0.0046(4) 0.26332(12) 0.0452(10) Uani 1 1 d . . .
H27A H -1.0214 0.0622 0.2801 0.054 Uiso 1 1 d R . .
H27B H -1.0061 -0.0725 0.2700 0.054 Uiso 1 1 d R . .
P P -0.83137(8) 0.33054(6) 0.13671(2) 0.02103(16) Uani 1 1 d . . .
C31 C -0.6996(3) 0.4432(3) 0.14013(9) 0.0268(6) Uani 1 1 d . . .
C32 C -0.5619(3) 0.4198(3) 0.13431(10) 0.0304(7) Uani 1 1 d . . .
H32 H -0.5340 0.3440 0.1308 0.036 Uiso 1 1 d R . .
C33 C -0.4639(4) 0.5059(3) 0.13344(11) 0.0397(9) Uani 1 1 d . . .
H33 H -0.3706 0.4886 0.1290 0.048 Uiso 1 1 d R . .
C34 C -0.5035(5) 0.6170(4) 0.13939(13) 0.0469(10) Uani 1 1 d . . .
H34 H -0.4372 0.6758 0.1386 0.056 Uiso 1 1 d R . .
C35 C -0.6388(5) 0.6413(3) 0.14629(12) 0.0426(9) Uani 1 1 d . . .
H35 H -0.6649 0.7171 0.1507 0.051 Uiso 1 1 d R . .
C36 C -0.7364(4) 0.5564(3) 0.14659(10) 0.0335(7) Uani 1 1 d . . .
H36 H -0.8293 0.5744 0.1513 0.040 Uiso 1 1 d R . .
C41 C -0.9472(3) 0.3794(2) 0.17166(9) 0.0225(6) Uani 1 1 d . . .
C42 C -0.8914(3) 0.4141(3) 0.20638(9) 0.0267(6) Uani 1 1 d . . .
H42 H -0.7940 0.4200 0.2106 0.032 Uiso 1 1 d R . .
C43 C -0.9775(4) 0.4395(3) 0.23476(10) 0.0338(8) Uani 1 1 d . . .
H43 H -0.9390 0.4609 0.2584 0.041 Uiso 1 1 d R . .
C44 C -1.1194(4) 0.4336(3) 0.22828(11) 0.0393(9) Uani 1 1 d . . .
H44 H -1.1784 0.4517 0.2475 0.047 Uiso 1 1 d R . .
C45 C -1.1756(4) 0.4015(3) 0.19408(11) 0.0367(8) Uani 1 1 d . . .
H45 H -1.2732 0.3985 0.1897 0.044 Uiso 1 1 d R . .
C46 C -1.0900(3) 0.3728(3) 0.16587(10) 0.0286(7) Uani 1 1 d . . .
H46 H -1.1295 0.3495 0.1425 0.034 Uiso 1 1 d R . .
C51 C -0.9327(3) 0.3623(3) 0.09349(9) 0.0272(7) Uani 1 1 d . . .
C52 C -0.9608(4) 0.2778(3) 0.06768(10) 0.0321(7) Uani 1 1 d . . .
H52 H -0.9249 0.2042 0.0721 0.039 Uiso 1 1 d R . .
C53 C -1.0406(4) 0.2993(4) 0.03527(11) 0.0437(9) Uani 1 1 d . . .
H53 H -1.0587 0.2407 0.0178 0.052 Uiso 1 1 d R . .
C54 C -1.0941(5) 0.4048(4) 0.02858(12) 0.0492(10) Uani 1 1 d . . .
H54 H -1.1500 0.4190 0.0067 0.059 Uiso 1 1 d R . .
C55 C -1.0658(5) 0.4911(4) 0.05401(13) 0.0555(12) Uani 1 1 d . . .
H55 H -1.1026 0.5644 0.0494 0.067 Uiso 1 1 d R . .
C56 C -0.9851(5) 0.4699(3) 0.08599(11) 0.0437(9) Uani 1 1 d . . .
H56 H -0.9648 0.5294 0.1030 0.052 Uiso 1 1 d R . .
C60 C -0.1216(15) -0.1786(8) 0.1512(5) 0.063(2) Uani 0.456(4) 1 d PD A 1
H60A H -0.0371 -0.1360 0.1591 0.076 Uiso 0.456(4) 1 calc PR A 1
H60B H -0.1432 -0.1648 0.1245 0.076 Uiso 0.456(4) 1 calc PR A 1
Cl11 Cl -0.2612(10) -0.1392(6) 0.1774(3) 0.166(4) Uani 0.456(4) 1 d PDU A 1
Cl12 Cl -0.0999(3) -0.3238(2) 0.16012(15) 0.0998(17) Uani 0.456(4) 1 d PDU A 1
C61 C -0.0939(13) -0.1925(11) 0.1480(2) 0.063(2) Uani 0.544(4) 1 d PD A 2
H61A H -0.0160 -0.2443 0.1544 0.076 Uiso 0.544(4) 1 calc PR A 2
H61B H -0.0548 -0.1170 0.1432 0.076 Uiso 0.544(4) 1 calc PR A 2
Cl13 Cl -0.2005(5) -0.1837(5) 0.18562(10) 0.1020(15) Uani 0.544(4) 1 d PDU A 2
Cl14 Cl -0.1843(3) -0.2412(4) 0.10745(9) 0.1118(16) Uani 0.544(4) 1 d PDU A 2

loop_
_atom_site_aniso_label
_atom_site_aniso_U_11
_atom_site_aniso_U_22
_atom_site_aniso_U_33
_atom_site_aniso_U_23
_atom_site_aniso_U_13
_atom_site_aniso_U_12
Ru 0.01792(13) 0.01839(13) 0.02216(13) 0.00033(9) 0.00426(8) 0.00134(8)
Cl1 0.0228(4) 0.0321(4) 0.0400(5) -0.0010(3) 0.0022(3) -0.0039(3)
Cl2 0.0386(4) 0.0198(3) 0.0346(4) 0.0009(3) 0.0077(3) 0.0047(3)
N1 0.0194(12) 0.0212(12) 0.0280(14) 0.0040(10) 0.0037(10) 0.0010(9)
C2 0.0204(15) 0.0308(17) 0.0352(18) 0.0062(14) 0.0067(13) 0.0038(12)
C3 0.0210(16) 0.0386(19) 0.053(2) 0.0088(17) 0.0087(15) 0.0037(14)
C4 0.0230(16) 0.046(2) 0.050(2) 0.0124(18) -0.0023(15) -0.0032(15)
C5 0.0301(17) 0.0343(18) 0.038(2) 0.0073(15) -0.0043(14) -0.0059(14)
C6 0.0257(15) 0.0198(14) 0.0297(17) 0.0038(12) 0.0001(12) -0.0008(12)
C7 0.0266(16) 0.0356(18) 0.0333(18) 0.0021(14) 0.0112(13) 0.0050(14)
C8 0.035(2) 0.066(3) 0.050(2) -0.006(2) 0.0174(18) 0.0153(19)
N9 0.0280(14) 0.0282(14) 0.0274(14) -0.0024(11) 0.0094(11) 0.0048(11)
C10 0.0312(17) 0.042(2) 0.0290(18) -0.0053(15) 0.0093(14) 0.0051(15)
C11 0.044(2) 0.047(2) 0.034(2) -0.0090(17) 0.0081(16) 0.0007(17)
C12 0.063(3) 0.060(3) 0.037(2) -0.012(2) 0.003(2) -0.006(2)
C13 0.063(3) 0.076(3) 0.028(2) -0.010(2) 0.0040(19) 0.008(2)
C14 0.055(3) 0.068(3) 0.029(2) 0.003(2) 0.0123(18) 0.014(2)
C15 0.041(2) 0.050(2) 0.0282(18) 0.0015(16) 0.0123(15) 0.0118(17)
C16 0.064(3) 0.043(2) 0.037(2) -0.0097(18) 0.0073(19) -0.003(2)
C17 0.098(4) 0.054(3) 0.070(4) -0.005(3) 0.020(3) 0.018(3)
C18 0.078(4) 0.055(3) 0.058(3) -0.013(2) 0.014(3) -0.014(2)
C19 0.053(2) 0.046(2) 0.032(2) 0.0053(17) 0.0133(17) 0.0029(19)
C20 0.063(3) 0.053(3) 0.057(3) 0.020(2) 0.015(2) -0.001(2)
C21 0.053(3) 0.068(3) 0.070(3) -0.003(3) 0.016(2) -0.003(2)
C22 0.0314(16) 0.0180(14) 0.0268(16) 0.0020(12) 0.0024(12) 0.0000(12)
C23 0.041(2) 0.0376(19) 0.0259(18) -0.0006(15) 0.0007(14) 0.0007(15)
N24 0.0250(13) 0.0192(12) 0.0238(13) 0.0026(10) 0.0051(10) 0.0017(10)
C25 0.0249(15) 0.0298(16) 0.0290(17) 0.0032(13) 0.0096(13) 0.0029(12)
C26 0.0290(17) 0.0281(17) 0.0396(19) 0.0034(14) 0.0093(14) -0.0026(13)
C27 0.045(2) 0.045(2) 0.047(2) 0.0152(18) 0.0097(18) -0.0083(18)
P 0.0209(4) 0.0201(4) 0.0223(4) 0.0009(3) 0.0025(3) 0.0013(3)
C31 0.0294(16) 0.0234(15) 0.0276(16) 0.0037(12) 0.0012(12) -0.0036(12)
C32 0.0303(17) 0.0301(17) 0.0307(18) 0.0054(14) 0.0012(13) -0.0030(13)
C33 0.0323(19) 0.047(2) 0.039(2) 0.0114(17) -0.0002(15) -0.0104(16)
C34 0.049(2) 0.042(2) 0.049(2) 0.0094(19) 0.0012(19) -0.0211(19)
C35 0.060(3) 0.0244(18) 0.044(2) 0.0024(15) 0.0032(19) -0.0062(16)
C36 0.043(2) 0.0243(16) 0.0331(18) 0.0020(14) 0.0042(15) -0.0036(14)
C41 0.0246(15) 0.0184(13) 0.0250(15) 0.0019(11) 0.0051(12) 0.0040(11)
C42 0.0302(16) 0.0210(15) 0.0290(17) -0.0008(12) 0.0029(13) 0.0002(12)
C43 0.048(2) 0.0251(16) 0.0290(18) -0.0060(14) 0.0086(15) -0.0030(15)
C44 0.046(2) 0.0317(18) 0.042(2) -0.0069(16) 0.0216(17) 0.0029(16)
C45 0.0266(17) 0.0358(19) 0.049(2) 0.0012(17) 0.0102(15) 0.0035(14)
C46 0.0281(16) 0.0271(16) 0.0306(18) -0.0005(13) 0.0008(13) 0.0025(13)
C51 0.0284(16) 0.0293(16) 0.0238(16) 0.0059(13) 0.0009(12) 0.0037(13)
C52 0.0344(18) 0.0342(18) 0.0277(17) 0.0020(14) 0.0015(13) -0.0005(14)
C53 0.048(2) 0.050(2) 0.032(2) -0.0025(17) -0.0061(16) -0.0081(19)
C54 0.050(2) 0.060(3) 0.035(2) 0.016(2) -0.0138(18) -0.001(2)
C55 0.070(3) 0.047(2) 0.047(3) 0.013(2) -0.011(2) 0.015(2)
C56 0.062(3) 0.0333(19) 0.035(2) 0.0028(16) -0.0083(18) 0.0092(18)
C60 0.065(6) 0.047(4) 0.079(5) 0.005(3) 0.016(3) -0.006(3)
Cl11 0.194(7) 0.098(4) 0.213(7) -0.049(4) 0.079(6) 0.008(4)
Cl12 0.0534(17) 0.0375(15) 0.205(5) 0.022(2) -0.026(2) -0.0014(12)
C61 0.065(6) 0.047(4) 0.079(5) 0.005(3) 0.016(3) -0.006(3)
Cl13 0.100(3) 0.149(4) 0.0570(18) -0.001(2) 0.0042(17) -0.035(3)
Cl14 0.089(2) 0.178(4) 0.0725(19) -0.048(2) 0.0343(15) -0.071(2)

loop_
_atom_type_symbol
_atom_type_description
_atom_type_scat_dispersion_real
_atom_type_scat_dispersion_imag
_atom_type_scat_source
C C 0.0033 0.0016 'International Tables Vol C Tables 4.2.6.8 and 6.1.1.4'
H H 0.0000 0.0000 'International Tables Vol C Tables 4.2.6.8 and 6.1.1.4'
N N 0.0061 0.0033 'International Tables Vol C Tables 4.2.6.8 and 6.1.1.4'
P P 0.1023 0.0942 'International Tables Vol C Tables 4.2.6.8 and 6.1.1.4'
Cl Cl 0.1484 0.1585 'International Tables Vol C Tables 4.2.6.8 and 6.1.1.4'
Ru Ru -1.2594 0.8363 'International Tables Vol C Tables 4.2.6.8 and 6.1.1.4'

loop_
_geom_angle_atom_site_label_1
_geom_angle_atom_site_label_2
_geom_angle_atom_site_label_3
_geom_angle
N1 Ru N24 78.87(11)
N1 Ru N9 77.91(11)
N24 Ru N9 156.51(11)
N1 Ru P 100.88(8)
N24 Ru P 88.33(7)
N9 Ru P 99.47(8)
N1 Ru Cl1 169.07(8)
N24 Ru Cl1 94.95(8)
N9 Ru Cl1 107.38(8)
P Ru Cl1 87.84(3)
N1 Ru Cl2 82.44(8)
N24 Ru Cl2 84.95(7)
N9 Ru Cl2 88.54(8)
P Ru Cl2 171.80(3)
Cl1 Ru Cl2 88.07(3)
C6 N1 C2 120.9(3)
C6 N1 Ru 118.5(2)
C2 N1 Ru 118.8(2)
N1 C2 C3 119.8(3)
N1 C2 C7 113.3(3)
C3 C2 C7 126.9(3)
C4 C3 C2 119.4(3)
C3 C4 C5 120.5(3)
C4 C5 C6 118.5(4)
N1 C6 C5 120.7(3)
N1 C6 C22 112.8(3)
C5 C6 C22 125.9(3)
N9 C7 C2 117.0(3)
N9 C7 C8 124.9(3)
C2 C7 C8 118.0(3)
C7 N9 C10 118.0(3)
C7 N9 Ru 110.5(2)
C10 N9 Ru 131.2(2)
C11 C10 C15 121.2(4)
C11 C10 N9 119.8(3)
C15 C10 N9 119.0(3)
C10 C11 C12 117.8(4)
C10 C11 C16 123.1(4)
C12 C11 C16 119.0(4)
C13 C12 C11 122.0(4)
C12 C13 C14 119.2(4)
C13 C14 C15 122.0(4)
C14 C15 C10 117.6(4)
C14 C15 C19 119.8(4)
C10 C15 C19 122.7(3)
C11 C16 C18 111.4(4)
C11 C16 C17 110.5(4)
C18 C16 C17 110.2(4)
C15 C19 C20 114.7(4)
C15 C19 C21 112.7(4)
C20 C19 C21 108.3(4)
N24 C22 C6 114.1(3)
N24 C22 C23 125.0(3)
C6 C22 C23 120.7(3)
C22 N24 C25 119.2(3)
C22 N24 Ru 115.6(2)
C25 N24 Ru 125.0(2)
N24 C25 C26 110.9(3)
C27 C26 C25 124.1(4)
C41 P C51 101.86(15)
C41 P C31 99.97(15)
C51 P C31 104.06(15)
C41 P Ru 111.18(10)
C51 P Ru 117.38(11)
C31 P Ru 119.67(11)
C32 C31 C36 117.9(3)
C32 C31 P 120.8(3)
C36 C31 P 121.2(3)
C31 C32 C33 121.2(3)
C34 C33 C32 119.6(4)
C35 C34 C33 120.0(3)
C34 C35 C36 120.5(4)
C35 C36 C31 120.8(4)
C46 C41 C42 118.8(3)
C46 C41 P 121.4(2)
C42 C41 P 119.5(2)
C43 C42 C41 120.6(3)
C44 C43 C42 119.6(3)
C45 C44 C43 120.3(3)
C44 C45 C46 120.3(3)
C41 C46 C45 120.3(3)
C52 C51 C56 118.3(3)
C52 C51 P 120.1(2)
C56 C51 P 121.6(3)
C51 C52 C53 121.0(3)
C54 C53 C52 120.2(4)
C53 C54 C55 119.7(4)
C56 C55 C54 120.1(4)
C55 C56 C51 120.8(4)
Cl11 C60 Cl12 104.3(6)
Cl13 C61 Cl14 112.2(6)

loop_
_geom_bond_atom_site_label_1
_geom_bond_atom_site_label_2
_geom_bond_distance
Ru N1 1.926(3)
Ru N24 2.049(3)
Ru N9 2.189(3)
Ru P 2.3307(8)
Ru Cl1 2.4490(8)
Ru Cl2 2.4623(8)
N1 C6 1.359(4)
N1 C2 1.365(4)
C2 C3 1.393(5)
C2 C7 1.464(5)
C3 C4 1.383(6)
C4 C5 1.393(5)
C5 C6 1.393(5)
C6 C22 1.465(4)
C7 N9 1.295(4)
C7 C8 1.516(5)
N9 C10 1.463(5)
C10 C11 1.392(6)
C10 C15 1.411(6)
C11 C12 1.394(6)
C11 C16 1.523(6)
C12 C13 1.369(7)
C13 C14 1.371(7)
C14 C15 1.391(6)
C15 C19 1.516(6)
C16 C18 1.528(7)
C16 C17 1.540(6)
C19 C20 1.524(6)
C19 C21 1.529(6)
C22 N24 1.303(4)
C22 C23 1.498(5)
N24 C25 1.480(4)
C25 C26 1.489(4)
C26 C27 1.311(5)
P C41 1.832(3)
P C51 1.839(3)
P C31 1.847(3)
C31 C32 1.389(5)
C31 C36 1.412(5)
C32 C33 1.396(5)
C33 C34 1.391(6)
C34 C35 1.378(6)
C35 C36 1.382(5)
C41 C46 1.391(4)
C41 C42 1.402(5)
C42 C43 1.393(5)
C43 C44 1.383(6)
C44 C45 1.378(6)
C45 C46 1.394(5)
C51 C52 1.386(5)
C51 C56 1.395(5)
C52 C53 1.392(5)
C53 C54 1.370(6)
C54 C55 1.393(7)
C55 C56 1.384(6)
C60 Cl11 1.760(8)
C60 Cl12 1.762(9)
C61 Cl13 1.759(7)
C61 Cl14 1.764(9)

loop_
_geom_torsion_atom_site_label_1
_geom_torsion_atom_site_label_2
_geom_torsion_atom_site_label_3
_geom_torsion_atom_site_label_4
_geom_torsion
N24 Ru N1 C6 -1.4(2)
N9 Ru N1 C6 -177.9(2)
P Ru N1 C6 84.7(2)
Cl1 Ru N1 C6 -57.7(5)
Cl2 Ru N1 C6 -87.7(2)
N24 Ru N1 C2 163.2(2)
N9 Ru N1 C2 -13.2(2)
P Ru N1 C2 -110.7(2)
Cl1 Ru N1 C2 106.9(4)
Cl2 Ru N1 C2 76.9(2)
C6 N1 C2 C3 -5.0(5)
Ru N1 C2 C3 -169.3(3)
C6 N1 C2 C7 175.1(3)
Ru N1 C2 C7 10.8(4)
N1 C2 C3 C4 0.7(5)
C7 C2 C3 C4 -179.4(3)
C2 C3 C4 C5 2.1(6)
C3 C4 C5 C6 -0.7(5)
C2 N1 C6 C5 6.4(5)
Ru N1 C6 C5 170.8(2)
C2 N1 C6 C22 -164.9(3)
Ru N1 C6 C22 -0.6(3)
C4 C5 C6 N1 -3.5(5)
C4 C5 C6 C22 166.6(3)
N1 C2 C7 N9 2.4(5)
C3 C2 C7 N9 -177.4(3)
N1 C2 C7 C8 -174.8(3)
C3 C2 C7 C8 5.3(6)
C2 C7 N9 C10 172.8(3)
C8 C7 N9 C10 -10.2(5)
C2 C7 N9 Ru -12.2(4)
C8 C7 N9 Ru 164.7(3)
N1 Ru N9 C7 13.7(2)
N24 Ru N9 C7 4.9(4)
P Ru N9 C7 112.9(2)
Cl1 Ru N9 C7 -156.4(2)
Cl2 Ru N9 C7 -68.8(2)
N1 Ru N9 C10 -172.2(3)
N24 Ru N9 C10 178.9(3)
P Ru N9 C10 -73.0(3)
Cl1 Ru N9 C10 17.7(3)
Cl2 Ru N9 C10 105.2(3)
C7 N9 C10 C11 93.5(4)
Ru N9 C10 C11 -80.2(4)
C7 N9 C10 C15 -87.0(4)
Ru N9 C10 C15 99.3(4)
C15 C10 C11 C12 -4.0(6)
N9 C10 C11 C12 175.5(3)
C15 C10 C11 C16 172.9(4)
N9 C10 C11 C16 -7.7(5)
C10 C11 C12 C13 1.8(7)
C16 C11 C12 C13 -175.2(4)
C11 C12 C13 C14 1.2(7)
C12 C13 C14 C15 -2.1(7)
C13 C14 C15 C10 -0.1(6)
C13 C14 C15 C19 -179.8(4)
C11 C10 C15 C14 3.1(5)
N9 C10 C15 C14 -176.3(3)
C11 C10 C15 C19 -177.1(3)
N9 C10 C15 C19 3.4(5)
C10 C11 C16 C18 119.5(4)
C12 C11 C16 C18 -63.6(5)
C10 C11 C16 C17 -117.6(5)
C12 C11 C16 C17 59.2(6)
C14 C15 C19 C20 31.6(5)
C10 C15 C19 C20 -148.1(4)
C14 C15 C19 C21 -93.0(5)
C10 C15 C19 C21 87.3(5)
N1 C6 C22 N24 3.6(4)
C5 C6 C22 N24 -167.2(3)
N1 C6 C22 C23 -179.6(3)
C5 C6 C22 C23 9.6(5)
C6 C22 N24 C25 170.3(3)
C23 C22 N24 C25 -6.4(5)
C6 C22 N24 Ru -4.8(3)
C23 C22 N24 Ru 178.5(3)
N1 Ru N24 C22 3.5(2)
N9 Ru N24 C22 12.3(4)
P Ru N24 C22 -97.9(2)
Cl1 Ru N24 C22 174.4(2)
Cl2 Ru N24 C22 86.8(2)
N1 Ru N24 C25 -171.2(2)
N9 Ru N24 C25 -162.4(2)
P Ru N24 C25 87.3(2)
Cl1 Ru N24 C25 -0.3(2)
Cl2 Ru N24 C25 -88.0(2)
C22 N24 C25 C26 -84.5(4)
Ru N24 C25 C26 90.1(3)
N24 C25 C26 C27 133.0(4)
N1 Ru P C41 -103.35(14)
N24 Ru P C41 -25.02(14)
N9 Ru P C41 177.26(14)
Cl1 Ru P C41 70.00(12)
Cl2 Ru P C41 9.9(3)
N1 Ru P C51 139.99(15)
N24 Ru P C51 -141.68(14)
N9 Ru P C51 60.60(15)
Cl1 Ru P C51 -46.66(12)
Cl2 Ru P C51 -106.8(2)
N1 Ru P C31 12.39(15)
N24 Ru P C31 90.72(14)
N9 Ru P C31 -67.00(15)
Cl1 Ru P C31 -174.26(12)
Cl2 Ru P C31 125.6(2)
C41 P C31 C32 147.0(3)
C51 P C31 C32 -108.0(3)
Ru P C31 C32 25.5(3)
C41 P C31 C36 -36.7(3)
C51 P C31 C36 68.3(3)
Ru P C31 C36 -158.2(2)
C36 C31 C32 C33 -2.4(5)
P C31 C32 C33 174.0(3)
C31 C32 C33 C34 1.6(6)
C32 C33 C34 C35 0.3(6)
C33 C34 C35 C36 -1.4(6)
C34 C35 C36 C31 0.5(6)
C32 C31 C36 C35 1.4(5)
P C31 C36 C35 -175.0(3)
C51 P C41 C46 32.7(3)
C31 P C41 C46 139.5(3)
Ru P C41 C46 -93.1(3)
C51 P C41 C42 -153.6(3)
C31 P C41 C42 -46.8(3)
Ru P C41 C42 80.6(3)
C46 C41 C42 C43 1.1(5)
P C41 C42 C43 -172.8(2)
C41 C42 C43 C44 -1.8(5)
C42 C43 C44 C45 0.7(5)
C43 C44 C45 C46 1.1(6)
C42 C41 C46 C45 0.7(5)
P C41 C46 C45 174.5(3)
C44 C45 C46 C41 -1.8(5)
C41 P C51 C52 -125.1(3)
C31 P C51 C52 131.4(3)
Ru P C51 C52 -3.4(3)
C41 P C51 C56 53.7(3)
C31 P C51 C56 -49.8(3)
Ru P C51 C56 175.4(3)
C56 C51 C52 C53 -0.7(5)
P C51 C52 C53 178.2(3)
C51 C52 C53 C54 -0.8(6)
C52 C53 C54 C55 1.4(7)
C53 C54 C55 C56 -0.6(7)
C54 C55 C56 C51 -0.9(7)
C52 C51 C56 C55 1.5(6)
P C51 C56 C55 -177.3(4)
